data_1009024
loop_
_publ_author_name
'L\'evy, David'
'Barbier, Jacques'

_publ_section_title
;
 Normal and inverse garnets: Ca~3~Fe~2~Ge~3~O~12~, Ca~3~Y~2~Ge~3~O~12~
 and Mg~3~Y~2~Ge~3~O~12~
;
_journal_issue 10
_journal_name_full 'Acta Crystallographica Section C'
_journal_page_first 1611
_journal_page_last 1614
_journal_paper_doi 10.1107/S0108270199007854
_journal_volume 55
_journal_year 1999
_chemical_formula_moiety 'Mg3 Y2 Ge3 O12'
_chemical_formula_sum 'Ge3 Mg3 O12 Y2'
_chemical_formula_weight 660.52
_chemical_name_common Garnet
_chemical_name_systematic
;
 ?
;
_space_group_IT_number 230
_symmetry_cell_setting cubic
_symmetry_space_group_name_Hall '-I 4bd 2c 3'
_symmetry_space_group_name_H-M 'I a -3 d'
_audit_creation_method SHELXL-97
_cell_angle_alpha 90.00
_cell_angle_beta 90.00
_cell_angle_gamma 90.00
_cell_formula_units_Z 8
_cell_length_a 12.2489(12)
_cell_length_b 12.2489(12)
_cell_length_c 12.2489(12)
_cell_measurement_reflns_used 3474
_cell_measurement_temperature 299(2)
_cell_measurement_theta_max 36.04
_cell_measurement_theta_min 4.04
_cell_volume 1837.8(3)
_computing_cell_refinement 'SAINT (Siemens, 1996)'
_computing_data_collection 'SMART (Siemens, 1996)'
_computing_data_reduction SAINT
_computing_molecular_graphics 'XP in SHELXTL/PC (Sheldrick, 1990b)'
_computing_publication_material SHELXL97
_computing_structure_refinement 'SHELXL97 (Sheldrick, 1997)'
_computing_structure_solution 'SHELXS86 (Sheldrick, 1990a)'
_diffrn_ambient_temperature 299(2)
_diffrn_detector_area_resol_mean 819.2
_diffrn_measured_fraction_theta_full 0.997
_diffrn_measured_fraction_theta_max 0.997
_diffrn_measurement_device
;
Siemens SMART 1K CCD area detector + Siemens P4
;
_diffrn_measurement_method 'area detector'
_diffrn_radiation_monochromator graphite
_diffrn_radiation_source 'fine-focus sealed tube'
_diffrn_radiation_type MoK\a
_diffrn_radiation_wavelength 0.71073
_diffrn_reflns_av_R_equivalents 0.047
_diffrn_reflns_av_sigmaI/netI 0.013
_diffrn_reflns_limit_h_max 20
_diffrn_reflns_limit_h_min -17
_diffrn_reflns_limit_k_max 6
_diffrn_reflns_limit_k_min -19
_diffrn_reflns_limit_l_max 19
_diffrn_reflns_limit_l_min -20
_diffrn_reflns_number 12155
_diffrn_reflns_theta_full 36.38
_diffrn_reflns_theta_max 36.38
_diffrn_reflns_theta_min 4.08
_diffrn_standards_decay_% 0
_exptl_absorpt_coefficient_mu 22.473
_exptl_absorpt_correction_T_max 0.377
_exptl_absorpt_correction_T_min 0.266
_exptl_absorpt_correction_type multi-scan
_exptl_absorpt_process_details '(Sheldrick, 1996)'
_exptl_crystal_colour colourless
_exptl_crystal_density_diffrn 4.775
_exptl_crystal_density_meas ?
_exptl_crystal_density_method 'not measured'
_exptl_crystal_description prism
_exptl_crystal_F_000 2448
_exptl_crystal_size_max 0.07
_exptl_crystal_size_mid 0.05
_exptl_crystal_size_min 0.04
_refine_diff_density_max 0.802
_refine_diff_density_min -0.802
_refine_ls_extinction_coef 0.00056(8)
_refine_ls_extinction_method 'SHELXL97 (Sheldrick, 1997)'
_refine_ls_goodness_of_fit_ref 1.187
_refine_ls_hydrogen_treatment none
_refine_ls_matrix_type full
_refine_ls_number_parameters 18
_refine_ls_number_reflns 378
_refine_ls_number_restraints 0
_refine_ls_restrained_S_all 1.187
_refine_ls_R_factor_all 0.058
_refine_ls_R_factor_gt 0.032
_refine_ls_shift/su_max <0.001
_refine_ls_shift/su_mean 0.000
_refine_ls_structure_factor_coef Fsqd
_refine_ls_weighting_details 'calc w = 1/[\s^2^(Fo^2^)+(0.0244P)^2^+18.3164P] where P=(Fo^2^+2Fc^2^)/3'
_refine_ls_weighting_scheme calc
_refine_ls_wR_factor_ref 0.075
_reflns_number_total 378
_cod_duplicate_entry 2009002
_cod_data_source_file br1247.cif
_cod_data_source_block Mg3Y2Ge3O12
_cod_depositor_comments
;
The following automatic conversions were performed:

'_geom_bond_publ_flag' value 'NO' changed to 'no' according to
/home/saulius/struct/CIF-dictionaries/cif_core.dic dictionary named
'cif_core.dic' version 2.4.2 from 2011-04-26 (14
times).

'_geom_angle_publ_flag' value 'NO' changed to 'no' according
to /home/saulius/struct/CIF-dictionaries/cif_core.dic dictionary
named 'cif_core.dic' version 2.4.2 from 2011-04-26 (163 times).

Automatic conversion script
Id: cif_fix_values 1715 2011-07-08 13:25:40Z adriana 

The following automatic conversions were performed:

'_exptl_crystal_density_meas' value 'not measured' was changed to '?'
- the value is perceived as not measured.

Automatic conversion script
Id: cif_fix_values 3008 2015-01-20 13:52:24Z robertas 
;
_cod_original_sg_symbol_H-M I_a_-3_d
_cod_database_code 1009024

loop_
_symmetry_equiv_pos_as_xyz
'x, y, z'
'-x+1/2, -y, z+1/2'
'-x, y+1/2, -z+1/2'
'x+1/2, -y+1/2, -z'
'z, x, y'
'z+1/2, -x+1/2, -y'
'-z+1/2, -x, y+1/2'
'-z, x+1/2, -y+1/2'
'y, z, x'
'-y, z+1/2, -x+1/2'
'y+1/2, -z+1/2, -x'
'-y+1/2, -z, x+1/2'
'y+3/4, x+1/4, -z+1/4'
'-y+3/4, -x+3/4, -z+3/4'
'y+1/4, -x+1/4, z+3/4'
'-y+1/4, x+3/4, z+1/4'
'x+3/4, z+1/4, -y+1/4'
'-x+1/4, z+3/4, y+1/4'
'-x+3/4, -z+3/4, -y+3/4'
'x+1/4, -z+1/4, y+3/4'
'z+3/4, y+1/4, -x+1/4'
'z+1/4, -y+1/4, x+3/4'
'-z+1/4, y+3/4, x+1/4'
'-z+3/4, -y+3/4, -x+3/4'
'x+1/2, y+1/2, z+1/2'
'-x+1, -y+1/2, z+1'
'-x+1/2, y+1, -z+1'
'x+1, -y+1, -z+1/2'
'z+1/2, x+1/2, y+1/2'
'z+1, -x+1, -y+1/2'
'-z+1, -x+1/2, y+1'
'-z+1/2, x+1, -y+1'
'y+1/2, z+1/2, x+1/2'
'-y+1/2, z+1, -x+1'
'y+1, -z+1, -x+1/2'
'-y+1, -z+1/2, x+1'
'y+5/4, x+3/4, -z+3/4'
'-y+5/4, -x+5/4, -z+5/4'
'y+3/4, -x+3/4, z+5/4'
'-y+3/4, x+5/4, z+3/4'
'x+5/4, z+3/4, -y+3/4'
'-x+3/4, z+5/4, y+3/4'
'-x+5/4, -z+5/4, -y+5/4'
'x+3/4, -z+3/4, y+5/4'
'z+5/4, y+3/4, -x+3/4'
'z+3/4, -y+3/4, x+5/4'
'-z+3/4, y+5/4, x+3/4'
'-z+5/4, -y+5/4, -x+5/4'
'-x, -y, -z'
'x-1/2, y, -z-1/2'
'x, -y-1/2, z-1/2'
'-x-1/2, y-1/2, z'
'-z, -x, -y'
'-z-1/2, x-1/2, y'
'z-1/2, x, -y-1/2'
'z, -x-1/2, y-1/2'
'-y, -z, -x'
'y, -z-1/2, x-1/2'
'-y-1/2, z-1/2, x'
'y-1/2, z, -x-1/2'
'-y-3/4, -x-1/4, z-1/4'
'y-3/4, x-3/4, z-3/4'
'-y-1/4, x-1/4, -z-3/4'
'y-1/4, -x-3/4, -z-1/4'
'-x-3/4, -z-1/4, y-1/4'
'x-1/4, -z-3/4, -y-1/4'
'x-3/4, z-3/4, y-3/4'
'-x-1/4, z-1/4, -y-3/4'
'-z-3/4, -y-1/4, x-1/4'
'-z-1/4, y-1/4, -x-3/4'
'z-1/4, -y-3/4, -x-1/4'
'z-3/4, y-3/4, x-3/4'
'-x+1/2, -y+1/2, -z+1/2'
'x, y+1/2, -z'
'x+1/2, -y, z'
'-x, y, z+1/2'
'-z+1/2, -x+1/2, -y+1/2'
'-z, x, y+1/2'
'z, x+1/2, -y'
'z+1/2, -x, y'
'-y+1/2, -z+1/2, -x+1/2'
'y+1/2, -z, x'
'-y, z, x+1/2'
'y, z+1/2, -x'
'-y-1/4, -x+1/4, z+1/4'
'y-1/4, x-1/4, z-1/4'
'-y+1/4, x+1/4, -z-1/4'
'y+1/4, -x-1/4, -z+1/4'
'-x-1/4, -z+1/4, y+1/4'
'x+1/4, -z-1/4, -y+1/4'
'x-1/4, z-1/4, y-1/4'
'-x+1/4, z+1/4, -y-1/4'
'-z-1/4, -y+1/4, x+1/4'
'-z+1/4, y+1/4, -x-1/4'
'z+1/4, -y-1/4, -x+1/4'
'z-1/4, y-1/4, x-1/4'

loop_
_atom_site_label
_atom_site_fract_x
_atom_site_fract_y
_atom_site_fract_z
_atom_site_U_iso_or_equiv
_atom_site_adp_type
_atom_site_calc_flag
_atom_site_refinement_flags
_atom_site_occupancy
_atom_site_type_symbol
Y 0 0.25 0.125 0.00755(19) Uani d SP 0.67 Y
Mg1 0 0.25 0.125 0.00755(19) Uani d SP 0.33 Mg
Mg2 0 0 0 0.0084(4) Uani d S 1 Mg
Ge 0 0.25 0.375 0.00778(19) Uani d S 1 Ge
O -0.03093(19) 0.05582(19) 0.15607(18) 0.0094(4) Uani d . 1 O

loop_
_atom_site_aniso_label
_atom_site_aniso_U_11
_atom_site_aniso_U_22
_atom_site_aniso_U_33
_atom_site_aniso_U_12
_atom_site_aniso_U_13
_atom_site_aniso_U_23
Y 0.0085(2) 0.0085(2) 0.0056(3) 0.0019(3) 0 0
Mg1 0.0085(2) 0.0085(2) 0.0056(3) 0.0019(3) 0 0
Mg2 0.0084(4) 0.0084(4) 0.0084(4) -0.0008(6) -0.0008(6) -0.0008(6)
Ge 0.0063(2) 0.0063(2) 0.0107(3) 0 0 0
O 0.0115(10) 0.0106(10) 0.0061(9) -0.0017(8) 0.0009(8) -0.0002(7)

loop_
_atom_type_symbol
_atom_type_description
_atom_type_scat_dispersion_real
_atom_type_scat_dispersion_imag
_atom_type_scat_source
O O 0.0106 0.0060 'International Tables Vol C Tables 4.2.6.8 and 6.1.1.4'
Mg Mg 0.0486 0.0363 'International Tables Vol C Tables 4.2.6.8 and 6.1.1.4'
Ge Ge 0.1547 1.8001 'International Tables Vol C Tables 4.2.6.8 and 6.1.1.4'
Y Y -2.7962 3.5667 'International Tables Vol C Tables 4.2.6.8 and 6.1.1.4'

loop_
_geom_angle_atom_site_label_1
_geom_angle_atom_site_label_2
_geom_angle_atom_site_label_3
_geom_angle_site_symmetry_1
_geom_angle_site_symmetry_3
_geom_angle
_geom_angle_publ_flag
O Y O 48_444 9 112.42(11) no
O Y O 48_444 21_455 70.04(11) no
O Y O 9 21_455 163.73(11) no
O Y O 48_444 36_454 163.73(11) no
O Y O 9 36_454 70.04(11) no
O Y O 21_455 36_454 112.42(11) no
O Y O 48_444 13_455 124.30(5) no
O Y O 9 13_455 94.68(7) no
O Y O 21_455 13_455 72.07(11) no
O Y O 36_454 13_455 70.30(9) no
O Y O 48_444 26_454 94.68(7) no
O Y O 9 26_454 124.30(5) no
O Y O 21_455 26_454 70.30(9) no
O Y O 36_454 26_454 72.07(11) no
O Y O 13_455 26_454 109.11(11) no
O Y O 48_444 . 70.30(9) no
O Y O 9 . 72.07(11) no
O Y O 21_455 . 94.68(7) no
O Y O 36_454 . 124.30(5) no
O Y O 13_455 . 73.82(11) no
O Y O 26_454 . 162.04(10) no
O Y O 48_444 38_444 72.07(11) no
O Y O 9 38_444 70.30(9) no
O Y O 21_455 38_444 124.30(5) no
O Y O 36_454 38_444 94.68(7) no
O Y O 13_455 38_444 162.04(10) no
O Y O 26_454 38_444 73.82(11) no
O Y O . 38_444 109.11(11) no
O Y Ge 48_444 . 35.02(6) no
O Y Ge 9 . 144.98(6) no
O Y Ge 21_455 . 35.02(6) no
O Y Ge 36_454 . 144.98(6) no
O Y Ge 13_455 . 98.98(5) no
O Y Ge 26_454 . 81.02(5) no
O Y Ge . . 81.02(5) no
O Y Ge 38_444 . 98.98(5) no
O Y Ge 48_444 51_565 144.98(6) no
O Y Ge 9 51_565 35.02(6) no
O Y Ge 21_455 51_565 144.98(6) no
O Y Ge 36_454 51_565 35.02(6) no
O Y Ge 13_455 51_565 81.02(5) no
O Y Ge 26_454 51_565 98.98(5) no
O Y Ge . 51_565 98.98(5) no
O Y Ge 38_444 51_565 81.02(5) no
Ge Y Ge . 51_565 180.0 no
O Y Mg2 48_444 . 95.97(6) no
O Y Mg2 9 . 36.15(6) no
O Y Mg2 21_455 . 128.94(6) no
O Y Mg2 36_454 . 94.30(6) no
O Y Mg2 13_455 . 77.95(6) no
O Y Mg2 26_454 . 160.44(5) no
O Y Mg2 . . 36.61(5) no
O Y Mg2 38_444 . 93.97(5) no
Ge Y Mg2 . . 116.6 no
Ge Y Mg2 51_565 . 63.4 no
O Y Mg2 48_444 38_444 36.15(6) no
O Y Mg2 9 38_444 95.97(6) no
O Y Mg2 21_455 38_444 94.30(6) no
O Y Mg2 36_454 38_444 128.94(6) no
O Y Mg2 13_455 38_444 160.44(5) no
O Y Mg2 26_454 38_444 77.95(6) no
O Y Mg2 . 38_444 93.97(5) no
O Y Mg2 38_444 38_444 36.61(5) no
Ge Y Mg2 . 38_444 63.4 no
Ge Y Mg2 51_565 38_444 116.6 no
Mg2 Y Mg2 . 38_444 101.5 no
O Mg2 O 57 9 180.00(19) no
O Mg2 O 57 53 85.64(9) no
O Mg2 O 9 53 94.36(9) no
O Mg2 O 57 5 94.36(9) no
O Mg2 O 9 5 85.64(9) no
O Mg2 O 53 5 180.00(19) no
O Mg2 O 57 49 85.64(9) no
O Mg2 O 9 49 94.36(9) no
O Mg2 O 53 49 85.64(9) no
O Mg2 O 5 49 94.36(9) no
O Mg2 O 57 . 94.36(9) no
O Mg2 O 9 . 85.64(9) no
O Mg2 O 53 . 94.36(9) no
O Mg2 O 5 . 85.64(9) no
O Mg2 O 49 . 180.00(14) no
O Mg2 Y 57 . 138.23(7) no
O Mg2 Y 9 . 41.77(7) no
O Mg2 Y 53 . 89.08(6) no
O Mg2 Y 5 . 90.92(6) no
O Mg2 Y 49 . 135.24(7) no
O Mg2 Y . . 44.76(7) no
O Mg2 Y 57 9 135.24(7) no
O Mg2 Y 9 9 44.76(7) no
O Mg2 Y 53 9 138.23(7) no
O Mg2 Y 5 9 41.77(7) no
O Mg2 Y 49 9 89.08(6) no
O Mg2 Y . 9 90.92(6) no
Y Mg2 Y . 9 66.4 no
O Mg2 Y 57 57 44.76(7) no
O Mg2 Y 9 57 135.24(7) no
O Mg2 Y 53 57 41.77(7) no
O Mg2 Y 5 57 138.23(7) no
O Mg2 Y 49 57 90.92(6) no
O Mg2 Y . 57 89.08(6) no
Y Mg2 Y . 57 113.6 no
Y Mg2 Y 9 57 180.0 no
O Mg2 Mg1 57 49 41.77(7) no
O Mg2 Mg1 9 49 138.23(7) no
O Mg2 Mg1 53 49 90.92(6) no
O Mg2 Mg1 5 49 89.08(6) no
O Mg2 Mg1 49 49 44.76(7) no
O Mg2 Mg1 . 49 135.24(7) no
Y Mg2 Mg1 . 49 180.0 no
Y Mg2 Mg1 9 49 113.6 no
Y Mg2 Mg1 57 49 66.4 no
O Mg2 Mg1 57 5 89.08(6) no
O Mg2 Mg1 9 5 90.92(6) no
O Mg2 Mg1 53 5 135.24(7) no
O Mg2 Mg1 5 5 44.76(7) no
O Mg2 Mg1 49 5 138.23(7) no
O Mg2 Mg1 . 5 41.77(7) no
Y Mg2 Mg1 . 5 66.4 no
Y Mg2 Mg1 9 5 66.4 no
Y Mg2 Mg1 57 5 113.6 no
Mg1 Mg2 Mg1 49 5 113.6 no
O Mg2 Mg1 57 53 90.92(6) no
O Mg2 Mg1 9 53 89.08(6) no
O Mg2 Mg1 53 53 44.76(7) no
O Mg2 Mg1 5 53 135.24(7) no
O Mg2 Mg1 49 53 41.77(7) no
O Mg2 Mg1 . 53 138.23(7) no
Y Mg2 Mg1 . 53 113.6 no
Y Mg2 Mg1 9 53 113.6 no
Y Mg2 Mg1 57 53 66.4 no
Mg1 Mg2 Mg1 49 53 66.4 no
Mg1 Mg2 Mg1 5 53 180.0 no
O Ge O 58_566 21_455 115.20(8) no
O Ge O 58_566 48_444 115.20(8) no
O Ge O 21_455 48_444 98.55(15) no
O Ge O 58_566 83 98.55(15) no
O Ge O 21_455 83 115.19(8) no
O Ge O 48_444 83 115.19(8) no
O Ge Y 58_566 51_566 49.27(8) no
O Ge Y 21_455 51_566 130.73(8) no
O Ge Y 48_444 51_566 130.73(8) no
O Ge Y 83 51_566 49.27(8) no
O Ge Y 58_566 . 130.73(8) no
O Ge Y 21_455 . 49.27(8) no
O Ge Y 48_444 . 49.27(8) no
O Ge Y 83 . 130.73(8) no
Y Ge Y 51_566 . 180.0 no
O Ge Mg1 58_566 51_566 49.27(8) no
O Ge Mg1 21_455 51_566 130.73(8) no
O Ge Mg1 48_444 51_566 130.73(8) no
O Ge Mg1 83 51_566 49.27(8) no
Y Ge Mg1 51_566 51_566 0.0 no
Y Ge Mg1 . 51_566 180.0 no
Ge O Mg2 55_556 . 126.48(12) no
Ge O Mg1 55_556 5 95.71(10) no
Mg2 O Mg1 . 5 102.09(10) no
Ge O Y 55_556 5 95.71(10) no
Mg2 O Y . 5 102.09(10) no
Mg1 O Y 5 5 0.0 no
Ge O Y 55_556 . 125.50(12) no
Mg2 O Y . . 98.63(9) no
Mg1 O Y 5 . 103.64(8) no
Y O Y 5 . 103.64(8) no

loop_
_geom_bond_atom_site_label_1
_geom_bond_atom_site_label_2
_geom_bond_site_symmetry_2
_geom_bond_distance
_geom_bond_publ_flag
Y O 48_444 2.332(2) n
Y O 9 2.332(2) n
Y O 21_455 2.332(2) n
Y O 36_454 2.332(2) n
Y O 13_455 2.438(2) n
Y O 26_454 2.438(2) n
Y O . 2.438(2) n
Y O 38_444 2.438(2) n
Y Ge . 3.0622(3) no
Y Ge 51_565 3.0622(3) no
Y Mg2 . 3.4237(3) no
Y Mg2 38_444 3.4237(3) no
Mg2 O 57 2.065(2) n
Mg2 O 9 2.065(2) n
Mg2 O 53 2.065(2) n
Mg2 O 5 2.065(2) n
Mg2 O 49 2.065(2) n
Mg2 O . 2.065(2) n
Mg2 Y 9 3.4237(3) no
Mg2 Y 57 3.4237(3) no
Mg2 Mg1 49 3.4237(3) no
Mg2 Mg1 5 3.4237(3) no
Mg2 Mg1 53 3.4237(3) no
Ge O 58_566 1.766(2) n
Ge O 21_455 1.766(2) n
Ge O 48_444 1.766(2) n
Ge O 83 1.766(2) n
Ge Y 51_566 3.0622(3) no
Ge Mg1 51_566 3.0622(3) no
O Ge 55_556 1.766(2) no
O Mg1 5 2.332(2) no
O Y 5 2.332(2) no
